data_8102234
loop_
_publ_author_name
'Qin, Jian-Hua'
'Kou, Yu-Peng'
'Zhang, Gui-Ying'

_publ_contact_author
;
   J. H. Qin     
;
_publ_section_title
;
Crystal structure of (2,2'-dipyridylamine)(carbonato)copper(II) trihydrate, 
Cu(CO~3~)(C~10~H~9~N~3~) &#x00B7; 3H~2~O
;
_journal_issue 4
_journal_name_full 'Zeitschrift f\"ur Kristallographie - New Crystal Structures'
_journal_page_first 449
_journal_page_last 450
_journal_volume 222
_journal_year 2007
_chemical_formula_structural 'Cu(CO3)(C10H9N3) &#x00B7; 3H~2~O'
_chemical_formula_sum 'C11 H15 Cu N3 O6'
_chemical_formula_weight 348.80
_chemical_name_systematic
; 
(2,2'-dipyridylamine)(carbonato)copper(II) trihydrate
;
_space_group_IT_number 14
_symmetry_cell_setting monoclinic
_symmetry_space_group_name_Hall '-P 2ybc'
_symmetry_space_group_name_H-M 'P 1 21/c 1'
_atom_sites_solution_hydrogens geom
_atom_sites_solution_primary direct
_atom_sites_solution_secondary difmap
_audit_creation_method SHELXL-97
_cell_angle_alpha 90.00
_cell_angle_beta 101.1060(10)
_cell_angle_gamma 90.00
_cell_formula_units_Z 4
_cell_length_a 11.2453(11)
_cell_length_b 7.1554(7)
_cell_length_c 17.3387(16)
_cell_measurement_temperature 273(2)
_cell_volume 1369.0(2)
_computing_cell_refinement 'Bruker SMART'
_computing_data_collection 'Bruker SMART'
_computing_data_reduction 'Bruker SAINT'
_computing_molecular_graphics 'Bruker SHELXTL'
_computing_publication_material 'Bruker SHELXTL'
_computing_structure_refinement 'SHELXL-97 (Sheldrick, 1997)'
_computing_structure_solution 'SHELXS-97 (Sheldrick, 1990)'
_diffrn_ambient_temperature 291(2)
_diffrn_measured_fraction_theta_full 0.970
_diffrn_measured_fraction_theta_max 0.970
_diffrn_measurement_device_type 'Bruker SMART CCD'
_diffrn_measurement_method phi/omega
_diffrn_radiation_monochromator graphite
_diffrn_radiation_source 'fine-focus sealed tube'
_diffrn_radiation_type MoK\a
_diffrn_radiation_wavelength 0.71073
_diffrn_reflns_av_R_equivalents 0.0270
_diffrn_reflns_av_sigmaI/netI 0.0386
_diffrn_reflns_limit_h_max 14
_diffrn_reflns_limit_h_min -14
_diffrn_reflns_limit_k_max 9
_diffrn_reflns_limit_k_min -8
_diffrn_reflns_limit_l_max 22
_diffrn_reflns_limit_l_min -18
_diffrn_reflns_number 7748
_diffrn_reflns_theta_full 27.50
_diffrn_reflns_theta_max 27.50
_diffrn_reflns_theta_min 1.85
_exptl_absorpt_coefficient_mu 1.627
_exptl_absorpt_correction_T_max 0.7474
_exptl_absorpt_correction_T_min 0.6586
_exptl_crystal_colour blue
_exptl_crystal_density_diffrn 1.692
_exptl_crystal_density_method 'not measured'
_exptl_crystal_description block
_exptl_crystal_F_000 716
_exptl_crystal_size_max 0.28
_exptl_crystal_size_mid 0.25
_exptl_crystal_size_min 0.19
_refine_diff_density_max 0.360
_refine_diff_density_min -0.417
_refine_diff_density_rms 0.080
_refine_ls_extinction_method none
_refine_ls_goodness_of_fit_ref 0.991
_refine_ls_hydrogen_treatment constr
_refine_ls_matrix_type full
_refine_ls_number_parameters 190
_refine_ls_number_reflns 3056
_refine_ls_number_restraints 0
_refine_ls_restrained_S_all 0.991
_refine_ls_R_factor_all 0.0448
_refine_ls_R_factor_gt 0.0300
_refine_ls_shift/su_max 0.000
_refine_ls_shift/su_mean 0.000
_refine_ls_structure_factor_coef Fsqd
_refine_ls_weighting_details 'calc w=1/[\s^2^(Fo^2^)+(0.0449P)^2^+0.0000P] where P=(Fo^2^+2Fc^2^)/3'
_refine_ls_weighting_scheme calc
_refine_ls_wR_factor_gt 0.0765
_refine_ls_wR_factor_ref 0.0797
_reflns_number_gt 2260
_reflns_number_total 3056
_reflns_threshold_expression >2sigma(I)
_cod_data_source_file 1267-2176.cff
_cod_data_source_block global
_cod_depositor_comments
;
The following automatic conversions were performed:
'_refine_ls_hydrogen_treatment' value 'CONSTR' changed to 'constr'
according to '/home/saulius/struct/CIF-dictionaries/cif_core.dic'
dictionary named 'cif_core.dic' version 2.4.1 from 2010-06-29.

Automatic conversion script
Id: cif_fix_enum 1555 2011-01-17 13:19:09Z saulius 
;
_cod_original_sg_symbol_H-M P12(1)/c1
_cod_database_code 8102234

loop_
_symmetry_equiv_pos_as_xyz
'x, y, z'
'-x, y+1/2, -z+1/2'
'-x, -y, -z'
'x, -y-1/2, z-1/2'

loop_
_atom_site_label
_atom_site_type_symbol
_atom_site_fract_x
_atom_site_fract_y
_atom_site_fract_z
_atom_site_U_iso_or_equiv
_atom_site_adp_type
_atom_site_occupancy
_atom_site_symmetry_multiplicity
_atom_site_Wyckoff_symbol
_atom_site_calc_flag
_atom_site_refinement_flags
_atom_site_disorder_assembly
_atom_site_disorder_group
Cu1 Cu 0.96874(2) 0.68095(4) 0.128521(14) 0.02761(10) Uani 1 4 e d . . .
O1 O 0.87304(13) 0.5971(2) 0.20647(9) 0.0361(4) Uani 1 4 e d . . .
O2 O 1.06480(14) 0.5457(3) 0.21986(9) 0.0408(4) Uani 1 4 e d . . .
O3 O 0.97156(15) 0.4679(2) 0.31889(9) 0.0349(4) Uani 1 4 e d . . .
O4 O 0.69171(17) 0.0455(3) 0.20438(11) 0.0627(6) Uani 1 4 e d . . .
H4WA H 0.6706 0.1561 0.2068 0.094 Uiso 1 4 e d R . .
H4WB H 0.7650 0.0321 0.2228 0.094 Uiso 1 4 e d R . .
O5 O 0.65236(18) 0.4323(3) 0.21899(13) 0.0682(6) Uani 1 4 e d . . .
H5WA H 0.6066 0.5232 0.2073 0.102 Uiso 1 4 e d R . .
H5WB H 0.7237 0.4605 0.2183 0.102 Uiso 1 4 e d R . .
O6 O 0.52628(19) 0.7632(3) 0.19878(14) 0.0744(7) Uani 1 4 e d . . .
H6WA H 0.5789 0.8459 0.2034 0.112 Uiso 1 4 e d R . .
H6WB H 0.4675 0.7968 0.2179 0.112 Uiso 1 4 e d R . .
N1 N 0.83443(16) 0.7603(3) 0.04449(10) 0.0280(4) Uani 1 4 e d . . .
N2 N 1.08875(16) 0.6869(2) 0.05906(10) 0.0273(4) Uani 1 4 e d . . .
N3 N 0.95466(17) 0.8088(3) -0.05174(10) 0.0326(4) Uani 1 4 e d . . .
H3 H 0.9528 0.8558 -0.0976 0.039 Uiso 1 4 e calc R . .
C1 C 0.9699(2) 0.5332(3) 0.25128(12) 0.0278(5) Uani 1 4 e d . . .
C2 C 0.7217(2) 0.7661(3) 0.06218(14) 0.0339(5) Uani 1 4 e d . . .
H2 H 0.7135 0.7341 0.1129 0.041 Uiso 1 4 e calc R . .
C3 C 0.6208(2) 0.8160(4) 0.00992(15) 0.0427(6) Uani 1 4 e d . . .
H3A H 0.5455 0.8172 0.0246 0.051 Uiso 1 4 e calc R . .
C4 C 0.6316(2) 0.8651(4) -0.06572(15) 0.0436(6) Uani 1 4 e d . . .
H4 H 0.5637 0.9001 -0.1025 0.052 Uiso 1 4 e calc R . .
C5 C 0.7434(2) 0.8615(4) -0.08550(14) 0.0398(6) Uani 1 4 e d . . .
H5 H 0.7524 0.8937 -0.1360 0.048 Uiso 1 4 e calc R . .
C6 C 0.8442(2) 0.8092(3) -0.02932(12) 0.0282(5) Uani 1 4 e d . . .
C7 C 1.0676(2) 0.7485(3) -0.01580(13) 0.0279(5) Uani 1 4 e d . . .
C8 C 1.1594(2) 0.7546(3) -0.05994(14) 0.0352(5) Uani 1 4 e d . . .
H8 H 1.1425 0.7968 -0.1116 0.042 Uiso 1 4 e calc R . .
C9 C 1.2732(2) 0.6985(3) -0.02699(15) 0.0393(6) Uani 1 4 e d . . .
H9 H 1.3348 0.7021 -0.0558 0.047 Uiso 1 4 e calc R . .
C10 C 1.2968(2) 0.6351(3) 0.05100(15) 0.0380(6) Uani 1 4 e d . . .
H10 H 1.3741 0.5968 0.0750 0.046 Uiso 1 4 e calc R . .
C11 C 1.2039(2) 0.6312(3) 0.09040(14) 0.0353(5) Uani 1 4 e d . . .
H11 H 1.2196 0.5879 0.1419 0.042 Uiso 1 4 e calc R . .

loop_
_atom_site_aniso_label
_atom_site_aniso_U_11
_atom_site_aniso_U_22
_atom_site_aniso_U_33
_atom_site_aniso_U_23
_atom_site_aniso_U_13
_atom_site_aniso_U_12
Cu1 0.02946(16) 0.03408(17) 0.02016(15) 0.00451(12) 0.00695(11) 0.00068(12)
O1 0.0300(9) 0.0507(10) 0.0282(9) 0.0110(8) 0.0070(7) 0.0016(7)
O2 0.0345(9) 0.0583(12) 0.0318(9) 0.0182(8) 0.0115(7) 0.0076(8)
O3 0.0510(10) 0.0321(9) 0.0230(8) 0.0037(7) 0.0110(7) 0.0049(8)
O4 0.0461(11) 0.0722(15) 0.0690(14) -0.0182(11) 0.0085(10) -0.0053(10)
O5 0.0483(12) 0.0586(14) 0.1038(19) 0.0078(12) 0.0296(12) -0.0082(10)
O6 0.0517(13) 0.0667(14) 0.112(2) -0.0095(14) 0.0329(13) -0.0001(11)
N1 0.0324(10) 0.0290(10) 0.0232(9) 0.0011(8) 0.0069(8) -0.0011(8)
N2 0.0321(10) 0.0283(10) 0.0220(9) 0.0012(8) 0.0068(7) -0.0004(8)
N3 0.0387(11) 0.0410(12) 0.0185(9) 0.0072(8) 0.0064(8) 0.0001(9)
C1 0.0381(13) 0.0247(12) 0.0216(11) -0.0026(9) 0.0086(10) -0.0017(9)
C2 0.0345(13) 0.0381(14) 0.0312(13) 0.0057(10) 0.0116(10) 0.0023(10)
C3 0.0347(14) 0.0499(16) 0.0437(15) 0.0043(12) 0.0084(11) 0.0048(12)
C4 0.0367(14) 0.0504(17) 0.0405(15) 0.0079(12) -0.0006(11) 0.0088(12)
C5 0.0506(16) 0.0408(15) 0.0261(13) 0.0087(10) 0.0026(11) 0.0022(11)
C6 0.0359(12) 0.0260(12) 0.0229(11) -0.0004(9) 0.0065(9) -0.0010(10)
C7 0.0351(12) 0.0227(11) 0.0267(12) -0.0024(9) 0.0083(9) -0.0028(9)
C8 0.0444(14) 0.0392(13) 0.0251(12) 0.0015(10) 0.0143(11) -0.0047(11)
C9 0.0381(14) 0.0442(16) 0.0406(14) -0.0041(11) 0.0200(11) -0.0055(11)
C10 0.0321(13) 0.0432(15) 0.0393(14) -0.0009(11) 0.0086(11) 0.0010(11)
C11 0.0393(13) 0.0404(14) 0.0266(12) 0.0007(10) 0.0069(10) 0.0018(11)

loop_
_atom_type_symbol
_atom_type_description
_atom_type_scat_dispersion_real
_atom_type_scat_dispersion_imag
_atom_type_scat_source
C C 0.0033 0.0016 'International Tables Vol C Tables 4.2.6.8 and 6.1.1.4'
H H 0.0000 0.0000 'International Tables Vol C Tables 4.2.6.8 and 6.1.1.4'
N N 0.0061 0.0033 'International Tables Vol C Tables 4.2.6.8 and 6.1.1.4'
O O 0.0106 0.0060 'International Tables Vol C Tables 4.2.6.8 and 6.1.1.4'
Cu Cu 0.3201 1.2651 'International Tables Vol C Tables 4.2.6.8 and 6.1.1.4'

loop_
_geom_angle_atom_site_label_1
_geom_angle_atom_site_label_2
_geom_angle_atom_site_label_3
_geom_angle
_geom_angle_site_symmetry_1
_geom_angle_site_symmetry_3
_geom_angle_publ_flag
N1 Cu1 N2 93.41(7) . . ?
N1 Cu1 O1 98.77(7) . . ?
N2 Cu1 O1 161.78(7) . . ?
N1 Cu1 O2 162.04(7) . . ?
N2 Cu1 O2 99.55(7) . . ?
O1 Cu1 O2 65.88(6) . . ?
N1 Cu1 O3 99.20(7) . 2_755 ?
N2 Cu1 O3 92.35(6) . 2_755 ?
O1 Cu1 O3 98.98(6) . 2_755 ?
O2 Cu1 O3 92.68(7) . 2_755 ?
C1 O1 Cu1 90.65(12) . . ?
C1 O2 Cu1 90.19(13) . . ?
C1 O3 Cu1 130.77(14) . 2_745 ?
H4WA O4 H4WB 111.3 . . ?
H5WA O5 H5WB 111.2 . . ?
H6WA O6 H6WB 111.3 . . ?
C6 N1 C2 117.07(19) . . ?
C6 N1 Cu1 125.75(15) . . ?
C2 N1 Cu1 117.19(15) . . ?
C7 N2 C11 117.18(19) . . ?
C7 N2 Cu1 125.45(15) . . ?
C11 N2 Cu1 117.31(15) . . ?
C6 N3 C7 132.97(18) . . ?
C6 N3 H3 113.5 . . ?
C7 N3 H3 113.5 . . ?
O3 C1 O2 123.6(2) . . ?
O3 C1 O1 123.35(19) . . ?
O2 C1 O1 113.03(19) . . ?
C3 C2 N1 123.6(2) . . ?
C3 C2 H2 118.2 . . ?
N1 C2 H2 118.2 . . ?
C2 C3 C4 119.0(2) . . ?
C2 C3 H3A 120.5 . . ?
C4 C3 H3A 120.5 . . ?
C5 C4 C3 119.1(2) . . ?
C5 C4 H4 120.5 . . ?
C3 C4 H4 120.5 . . ?
C4 C5 C6 119.5(2) . . ?
C4 C5 H5 120.2 . . ?
C6 C5 H5 120.2 . . ?
N1 C6 N3 120.8(2) . . ?
N1 C6 C5 121.8(2) . . ?
N3 C6 C5 117.4(2) . . ?
N2 C7 N3 121.07(19) . . ?
N2 C7 C8 121.7(2) . . ?
N3 C7 C8 117.2(2) . . ?
C9 C8 C7 119.7(2) . . ?
C9 C8 H8 120.2 . . ?
C7 C8 H8 120.2 . . ?
C8 C9 C10 119.3(2) . . ?
C8 C9 H9 120.3 . . ?
C10 C9 H9 120.3 . . ?
C11 C10 C9 118.2(2) . . ?
C11 C10 H10 120.9 . . ?
C9 C10 H10 120.9 . . ?
C10 C11 N2 124.0(2) . . ?
C10 C11 H11 118.0 . . ?
N2 C11 H11 118.0 . . ?

loop_
_geom_bond_atom_site_label_1
_geom_bond_atom_site_label_2
_geom_bond_distance
_geom_bond_site_symmetry_2
_geom_bond_publ_flag
Cu1 N1 1.9694(18) . ?
Cu1 N2 1.9749(18) . ?
Cu1 O1 1.9761(14) . ?
Cu1 O2 1.9882(15) . ?
Cu1 O3 2.2941(16) 2_755 ?
O1 C1 1.294(3) . ?
O2 C1 1.291(2) . ?
O3 C1 1.259(2) . ?
O3 Cu1 2.2941(16) 2_745 ?
O4 H4WA 0.8298 . ?
O4 H4WB 0.8297 . ?
O5 H5WA 0.8301 . ?
O5 H5WB 0.8300 . ?
O6 H6WA 0.8299 . ?
O6 H6WB 0.8298 . ?
N1 C6 1.352(3) . ?
N1 C2 1.361(3) . ?
N2 C7 1.348(3) . ?
N2 C11 1.364(3) . ?
N3 C6 1.371(3) . ?
N3 C7 1.372(3) . ?
N3 H3 0.8600 . ?
C2 C3 1.357(3) . ?
C2 H2 0.9300 . ?
C3 C4 1.386(3) . ?
C3 H3A 0.9300 . ?
C4 C5 1.366(3) . ?
C4 H4 0.9300 . ?
C5 C6 1.396(3) . ?
C5 H5 0.9300 . ?
C7 C8 1.399(3) . ?
C8 C9 1.358(3) . ?
C8 H8 0.9300 . ?
C9 C10 1.402(3) . ?
C9 H9 0.9300 . ?
C10 C11 1.354(3) . ?
C10 H10 0.9300 . ?
C11 H11 0.9300 . ?

loop_
_geom_hbond_atom_site_label_D
_geom_hbond_atom_site_label_H
_geom_hbond_atom_site_label_A
_geom_hbond_distance_DH
_geom_hbond_distance_HA
_geom_hbond_distance_DA
_geom_hbond_angle_DHA
_geom_hbond_site_symmetry_A
N3 H3 O3 0.86 1.96 2.790(2) 161.3 4_575
O6 H6WB O5 0.83 2.13 2.939(3) 165.9 2_655
O6 H6WA O4 0.83 1.91 2.735(3) 174.4 1_565
O5 H5WB O1 0.83 1.99 2.794(2) 163.7 .
O5 H5WA O6 0.83 1.93 2.747(3) 166.8 .
O4 H4WB O2 0.83 1.98 2.799(2) 168.2 2_745
O4 H4WA O5 0.83 2.00 2.822(3) 169.4 .

loop_
_geom_torsion_atom_site_label_1
_geom_torsion_atom_site_label_2
_geom_torsion_atom_site_label_3
_geom_torsion_atom_site_label_4
_geom_torsion
_geom_torsion_site_symmetry_1
_geom_torsion_site_symmetry_2
_geom_torsion_site_symmetry_3
_geom_torsion_site_symmetry_4
_geom_torsion_publ_flag
N1 Cu1 O1 C1 173.35(13) . . . . ?
N2 Cu1 O1 C1 42.0(3) . . . . ?
O2 Cu1 O1 C1 3.11(13) . . . . ?
O3 Cu1 O1 C1 -85.80(13) 2_755 . . . ?
N1 Cu1 O2 C1 -36.0(3) . . . . ?
N2 Cu1 O2 C1 -171.64(13) . . . . ?
O1 Cu1 O2 C1 -3.12(13) . . . . ?
O3 Cu1 O2 C1 95.52(13) 2_755 . . . ?
N2 Cu1 N1 C6 -4.34(19) . . . . ?
O1 Cu1 N1 C6 -170.74(18) . . . . ?
O2 Cu1 N1 C6 -140.6(2) . . . . ?
O3 Cu1 N1 C6 88.60(18) 2_755 . . . ?
N2 Cu1 N1 C2 175.49(17) . . . . ?
O1 Cu1 N1 C2 9.09(18) . . . . ?
O2 Cu1 N1 C2 39.2(3) . . . . ?
O3 Cu1 N1 C2 -91.57(17) 2_755 . . . ?
N1 Cu1 N2 C7 5.84(18) . . . . ?
O1 Cu1 N2 C7 137.9(2) . . . . ?
O2 Cu1 N2 C7 173.36(17) . . . . ?
O3 Cu1 N2 C7 -93.53(18) 2_755 . . . ?
N1 Cu1 N2 C11 -176.98(17) . . . . ?
O1 Cu1 N2 C11 -45.0(3) . . . . ?
O2 Cu1 N2 C11 -9.46(17) . . . . ?
O3 Cu1 N2 C11 83.66(17) 2_755 . . . ?
Cu1 O3 C1 O2 -58.0(3) 2_745 . . . ?
Cu1 O3 C1 O1 123.0(2) 2_745 . . . ?
Cu1 O2 C1 O3 -174.4(2) . . . . ?
Cu1 O2 C1 O1 4.73(19) . . . . ?
Cu1 O1 C1 O3 174.4(2) . . . . ?
Cu1 O1 C1 O2 -4.76(19) . . . . ?
C6 N1 C2 C3 0.6(4) . . . . ?
Cu1 N1 C2 C3 -179.2(2) . . . . ?
N1 C2 C3 C4 -0.4(4) . . . . ?
C2 C3 C4 C5 0.1(4) . . . . ?
C3 C4 C5 C6 -0.2(4) . . . . ?
C2 N1 C6 N3 179.4(2) . . . . ?
Cu1 N1 C6 N3 -0.8(3) . . . . ?
C2 N1 C6 C5 -0.7(3) . . . . ?
Cu1 N1 C6 C5 179.17(17) . . . . ?
C7 N3 C6 N1 7.7(4) . . . . ?
C7 N3 C6 C5 -172.2(2) . . . . ?
C4 C5 C6 N1 0.5(4) . . . . ?
C4 C5 C6 N3 -179.6(2) . . . . ?
C11 N2 C7 N3 -179.4(2) . . . . ?
Cu1 N2 C7 N3 -2.2(3) . . . . ?
C11 N2 C7 C8 0.3(3) . . . . ?
Cu1 N2 C7 C8 177.48(16) . . . . ?
C6 N3 C7 N2 -6.1(4) . . . . ?
C6 N3 C7 C8 174.2(2) . . . . ?
N2 C7 C8 C9 -0.5(4) . . . . ?
N3 C7 C8 C9 179.3(2) . . . . ?
C7 C8 C9 C10 0.1(4) . . . . ?
C8 C9 C10 C11 0.5(4) . . . . ?
C9 C10 C11 N2 -0.7(4) . . . . ?
C7 N2 C11 C10 0.3(3) . . . . ?
Cu1 N2 C11 C10 -177.15(19) . . . . ?
